data_4088969
loop_
_publ_author_name
'Brown, Loren C.'
'Ressegue, Emily'
'Merola, Joseph S.'

_publ_section_title
;
 Rapid Access to Derivatized, Dimeric, Ring-Substituted
 Dichloro(cyclopentadienyl)rhodium(III) and Iridium(III) Complexes
;
_journal_issue 24
_journal_name_full Organometallics
_journal_page_first 4014
_journal_paper_doi 10.1021/acs.organomet.6b00580
_journal_volume 35
_journal_year 2016
_chemical_formula_moiety 'C30 H50 Cl4 Rh2'
_chemical_formula_sum 'C30 H50 Cl4 Rh2'
_chemical_formula_weight 758.32
_space_group_crystal_system monoclinic
_space_group_IT_number 14
_space_group_name_Hall '-P 2ybc'
_space_group_name_H-M_alt 'P 1 21/c 1'
_atom_sites_solution_hydrogens geom
_atom_sites_solution_primary direct
_audit_creation_date 2016-06-14
_audit_creation_method
;
Olex2 1.2
(compiled 2016.02.19 svn.r3266 for OlexSys, GUI svn.r5155)
;
_cell_angle_alpha 90
_cell_angle_beta 90.055(2)
_cell_angle_gamma 90
_cell_formula_units_Z 4
_cell_length_a 18.1142(5)
_cell_length_b 8.87820(17)
_cell_length_c 20.4175(4)
_cell_measurement_reflns_used 16592
_cell_measurement_temperature 99.95(10)
_cell_measurement_theta_max 32.2660
_cell_measurement_theta_min 3.7580
_cell_volume 3283.57(13)
_computing_cell_refinement
;
CrysAlisPro, Agilent Technologies,
Version 1.171.37.35 (release 13-08-2014 CrysAlis171 .NET)
(compiled Aug 13 2014,18:06:01)
;
_computing_data_collection
;
CrysAlisPro, Agilent Technologies,
Version 1.171.37.35 (release 13-08-2014 CrysAlis171 .NET)
(compiled Aug 13 2014,18:06:01)
;
_computing_data_reduction
;
CrysAlisPro, Agilent Technologies,
Version 1.171.37.35 (release 13-08-2014 CrysAlis171 .NET)
(compiled Aug 13 2014,18:06:01)
;
_computing_molecular_graphics 'Olex2 (Dolomanov et al., 2009)'
_computing_publication_material 'Olex2 (Dolomanov et al., 2009)'
_computing_structure_refinement 'ShelXL (Sheldrick, 2015)'
_computing_structure_solution 'ShelXT (Sheldrick, 2015)'
_diffrn_ambient_environment N~2~
_diffrn_ambient_temperature 99.95(10)
_diffrn_detector 'CCD plate'
_diffrn_detector_area_resol_mean 8.0061
_diffrn_detector_type Eos
_diffrn_measured_fraction_theta_full 0.997
_diffrn_measured_fraction_theta_max 0.936
_diffrn_measurement_details
;
#__ type_ start__ end____ width___ exp.time_
  1 omega -111.00  -76.00   1.0000   30.0000
omega____ theta____ kappa____ phi______ frames
    -      -29.5315  178.0000  150.0000 35

#__ type_ start__ end____ width___ exp.time_
  2 omega -102.00    4.00   1.0000   30.0000
omega____ theta____ kappa____ phi______ frames
    -      -29.5315  -77.0000  120.0000 106

#__ type_ start__ end____ width___ exp.time_
  3 omega  -97.00  -59.00   1.0000   30.0000
omega____ theta____ kappa____ phi______ frames
    -      -29.5315 -178.0000 -120.0000 38

#__ type_ start__ end____ width___ exp.time_
  4 omega  -48.00   44.00   1.0000   30.0000
omega____ theta____ kappa____ phi______ frames
    -      -29.5315   38.0000  -90.0000 92

#__ type_ start__ end____ width___ exp.time_
  5 omega  -82.00    7.00   1.0000   30.0000
omega____ theta____ kappa____ phi______ frames
    -      -29.5315  114.0000   11.0000 89

#__ type_ start__ end____ width___ exp.time_
  6 omega -104.00   -2.00   1.0000   30.0000
omega____ theta____ kappa____ phi______ frames
    -      -29.5315    0.0000   90.0000 102
;
_diffrn_measurement_device 'four-circle diffractometer'
_diffrn_measurement_device_type 'Xcalibur, Eos, Gemini ultra'
_diffrn_measurement_method '\w scans'
_diffrn_orient_matrix_UB_11 0.0155821000
_diffrn_orient_matrix_UB_12 -0.0339466000
_diffrn_orient_matrix_UB_13 -0.0282242000
_diffrn_orient_matrix_UB_21 0.0294437000
_diffrn_orient_matrix_UB_22 -0.0285216000
_diffrn_orient_matrix_UB_23 0.0192949000
_diffrn_orient_matrix_UB_31 -0.0205764000
_diffrn_orient_matrix_UB_32 -0.0664920000
_diffrn_orient_matrix_UB_33 0.0061149000
_diffrn_radiation_monochromator graphite
_diffrn_radiation_probe x-ray
_diffrn_radiation_type MoK\a
_diffrn_radiation_wavelength 0.71073
_diffrn_reflns_av_R_equivalents 0.0343
_diffrn_reflns_av_unetI/netI 0.0380
_diffrn_reflns_Laue_measured_fraction_full 0.997
_diffrn_reflns_Laue_measured_fraction_max 0.936
_diffrn_reflns_limit_h_max 23
_diffrn_reflns_limit_h_min -26
_diffrn_reflns_limit_k_max 11
_diffrn_reflns_limit_k_min -12
_diffrn_reflns_limit_l_max 21
_diffrn_reflns_limit_l_min -30
_diffrn_reflns_number 35727
_diffrn_reflns_point_group_measured_fraction_full 0.997
_diffrn_reflns_point_group_measured_fraction_max 0.936
_diffrn_reflns_theta_full 26.000
_diffrn_reflns_theta_max 32.410
_diffrn_reflns_theta_min 3.743
_diffrn_source 'Enhance (Mo) X-ray Source'
_exptl_absorpt_coefficient_mu 1.348
_exptl_absorpt_correction_T_max 0.828
_exptl_absorpt_correction_T_min 0.752
_exptl_absorpt_correction_type analytical
_exptl_absorpt_process_details
;
CrysAlisPro, Agilent Technologies,
Version 1.171.37.35 (release 13-08-2014 CrysAlis171 .NET)
(compiled Aug 13 2014,18:06:01)
Analytical numeric absorption correction using a multifaceted crystal
			model based on expressions derived by R.C. Clark & J.S. Reid.
(Clark, R. C. & Reid, J. S. (1995). Acta Cryst. A51, 887-897)
Empirical absorption correction using spherical harmonics,
 implemented in SCALE3 ABSPACK scaling algorithm.
;
_exptl_crystal_colour red
_exptl_crystal_colour_primary red
_exptl_crystal_density_diffrn 1.534
_exptl_crystal_description block
_exptl_crystal_F_000 1552
_exptl_crystal_size_max 0.3072
_exptl_crystal_size_mid 0.1967
_exptl_crystal_size_min 0.1702
_refine_diff_density_max 0.724
_refine_diff_density_min -0.719
_refine_diff_density_rms 0.102
_refine_ls_extinction_method none
_refine_ls_goodness_of_fit_ref 1.081
_refine_ls_hydrogen_treatment constr
_refine_ls_matrix_type full
_refine_ls_number_parameters 365
_refine_ls_number_reflns 10851
_refine_ls_number_restraints 78
_refine_ls_restrained_S_all 1.083
_refine_ls_R_factor_all 0.0412
_refine_ls_R_factor_gt 0.0335
_refine_ls_shift/su_max 0.002
_refine_ls_shift/su_mean 0.000
_refine_ls_structure_factor_coef Fsqd
_refine_ls_weighting_details 'w=1/[\s^2^(Fo^2^)+(0.0203P)^2^+2.7587P] where P=(Fo^2^+2Fc^2^)/3'
_refine_ls_weighting_scheme calc
_refine_ls_wR_factor_gt 0.0639
_refine_ls_wR_factor_ref 0.0673
_reflns_Friedel_coverage 0.000
_reflns_number_gt 9700
_reflns_number_total 10851
_reflns_threshold_expression 'I > 2\s(I)'
_cod_data_source_file om6b00580_si_002.cif
_cod_data_source_block 3h_lbx-026
_cod_database_code 4088969
_chemical_oxdiff_formula 'C30 H50 Cl4 Rh2'
_chemical_oxdiff_usercomment TGI11
_shelx_space_group_comment
;
The symmetry employed for this shelxl refinement is uniquely defined
by the following loop, which should always be used as a source of
symmetry information in preference to the above space-group names.
They are only intended as comments.
;
_reflns_odcompleteness_completeness 99.59
_reflns_odcompleteness_iscentric 1
_reflns_odcompleteness_theta 26.32
_olex2_refinement_description
;
1. Others
 Fixed Uiso: H6A(0.041) H6B(0.041) H6C(0.041) H7A(0.046) H7B(0.046) H7C(0.046)
 H8A(0.053) H8B(0.053) H8C(0.053) H9A(0.049) H9B(0.049) H9C(0.049) H10A(0.031)
 H10B(0.031) H11A(0.035) H11B(0.035) H12A(0.048) H12B(0.048) H13A(0.046)
 H13B(0.046) H14A(0.073) H14B(0.073) H15A(0.083) H15B(0.083) H15C(0.083)
 H21A(0.032) H21B(0.032) H21C(0.032) H22A(0.042) H22B(0.042) H22C(0.042)
 H23A(0.054) H23B(0.054) H23C(0.054) H24A(0.064) H24B(0.064) H24C(0.064)
 H25A(0.031) H25B(0.031) H26A(0.031) H26B(0.031) H27C(0.038) H27D(0.038)
 H27A(0.038) H27B(0.038) H28A(0.078) H28B(0.078) H29A(0.093) H29B(0.093)
 H30A(0.13) H30B(0.13) H30C(0.13) H29C(0.047) H29D(0.047) H30D(0.091)
 H30E(0.091) H30F(0.091) H28C(0.039) H28D(0.039)
 Fixed X: H6A(0.6914) H6B(0.7414) H6C(0.7634) H7A(0.9017) H7B(0.9102)
 H7C(0.9638) H8A(0.9937) H8B(0.9687) H8C(0.9621) H9A(0.8527) H9B(0.8144)
 H9C(0.7665) H10A(0.6507) H10B(0.6692) H11A(0.6583) H11B(0.6457) H12A(0.5333)
 H12B(0.5442) H13A(0.525) H13B(0.5241) H14A(0.413) H14B(0.4137) H15A(0.3332)
 H15B(0.4004) H15C(0.3942) H21A(0.84) H21B(0.8619) H21C(0.9196) H22A(0.9908)
 H22B(0.9849) H22C(0.9907) H23A(0.9182) H23B(0.8589) H23C(0.8386) H24A(0.7092)
 H24B(0.6905) H24C(0.6584) H25A(0.7131) H25B(0.661) H26A(0.7187) H26B(0.6629)
 H27C(0.5738) H27D(0.6291) H27A(0.5675) H27B(0.6203) H28A(0.5702) H28B(0.6195)
 H29A(0.4744) H29B(0.476) H30A(0.5765) H30B(0.5159) H30C(0.5794) H29C(0.4915)
 H29D(0.5422) H30D(0.4798) H30E(0.5085) H30F(0.5637) H28C(0.5968) H28D(0.6473)
 Fixed Y: H6A(0.809) H6B(0.9485) H6C(0.8376) H7A(0.8348) H7B(0.9492)
 H7C(0.8113) H8A(0.637) H8B(0.7074) H8C(0.5333) H9A(0.4183) H9B(0.5445)
 H9C(0.4319) H10A(0.6097) H10B(0.5162) H11A(0.732) H11B(0.8318) H12A(0.7836)
 H12B(0.6107) H13A(0.8115) H13B(0.6355) H14A(0.8134) H14B(0.638) H15A(0.7163)
 H15B(0.7828) H15C(0.6085) H21A(0.1141) H21B(0.0029) H21C(0.1198) H22A(0.292)
 H22B(0.1971) H22C(0.3731) H23A(0.5162) H23B(0.4449) H23C(0.5854) H24A(0.5385)
 H24B(0.3843) H24C(0.4217) H25A(0.1664) H25B(0.2558) H26A(-0.0332) H26B(0.0553)
 H27C(0.0379) H27D(-0.0652) H27A(0.016) H27B(-0.0237) H28A(-0.146) H28B(-
 0.2503) H29A(-0.3026) H29B(-0.1762) H30A(-0.2796) H30B(-0.4053) H30C(-0.3993)
 H29C(-0.2009) H29D(-0.246) H30D(-0.4628) H30E(-0.4395) H30F(-0.4847) H28C(-
 0.2191) H28D(-0.2592)
 Fixed Z: H6A(0.3109) H6B(0.2953) H6C(0.3518) H7A(0.3412) H7B(0.2832)
 H7C(0.2888) H8A(0.2112) H8B(0.1444) H8C(0.1558) H9A(0.1203) H9B(0.0787)
 H9C(0.1197) H10A(0.2466) H10B(0.1835) H11A(0.1185) H11B(0.1808) H12A(0.1256)
 H12B(0.1368) H13A(0.2419) H13B(0.247) H14A(0.1895) H14B(0.1821) H15A(0.2642)
 H15B(0.3031) H15C(0.2921) H21A(0.3816) H21B(0.438) H21C(0.4117) H22A(0.4734)
 H22B(0.5379) H22C(0.5416) H23A(0.604) H23B(0.6505) H23C(0.6075) H24A(0.5742)
 H24B(0.6077) H24C(0.5382) H25A(0.4054) H25B(0.4529) H26A(0.4837) H26B(0.528)
 H27C(0.4411) H27D(0.4028) H27A(0.4578) H27B(0.3995) H28A(0.5254) H28B(0.4818)
 H29A(0.4774) H29B(0.4218) H30A(0.3788) H30B(0.383) H30C(0.4352) H29C(0.4353)
 H29D(0.3761) H30D(0.4112) H30E(0.4829) H30F(0.4272) H28C(0.5081) H28D(0.4478)
;
_shelx_shelxl_version_number 2014/7
_olex2_submission_special_instructions 'No special instructions were received'

loop_
_space_group_symop_operation_xyz
'x, y, z'
'-x, y+1/2, -z+1/2'
'-x, -y, -z'
'x, -y-1/2, z-1/2'

loop_
_atom_site_label
_atom_site_type_symbol
_atom_site_fract_x
_atom_site_fract_y
_atom_site_fract_z
_atom_site_U_iso_or_equiv
_atom_site_adp_type
_atom_site_occupancy
_atom_site_site_symmetry_order
_atom_site_calc_flag
_atom_site_refinement_flags_posn
_atom_site_refinement_flags_adp
_atom_site_refinement_flags_occupancy
_atom_site_disorder_assembly
_atom_site_disorder_group
Rh1 Rh 0.82611(2) 0.52727(2) 0.27667(2) 0.01205(4) Uani 1 1 d . . . . .
Rh2 Rh 0.82432(2) 0.45024(2) 0.45383(2) 0.01358(4) Uani 1 1 d . . . . .
Cl1 Cl 0.91607(3) 0.48418(6) 0.36512(3) 0.01616(10) Uani 1 1 d . . . . .
Cl2 Cl 0.73566(3) 0.48428(7) 0.36429(3) 0.01956(11) Uani 1 1 d . . . . .
Cl3 Cl 0.83136(4) 0.26319(6) 0.25152(3) 0.02514(13) Uani 1 1 d . . . . .
Cl4 Cl 0.82510(4) 0.71597(6) 0.47598(3) 0.02537(13) Uani 1 1 d . . . . .
C1 C 0.78464(14) 0.7521(2) 0.26128(11) 0.0173(5) Uani 1 1 d . . . . .
C2 C 0.86230(15) 0.7528(3) 0.25522(12) 0.0188(5) Uani 1 1 d . . . . .
C3 C 0.88254(14) 0.6517(3) 0.20270(12) 0.0189(5) Uani 1 1 d . . . . .
C4 C 0.81548(15) 0.5914(2) 0.17572(11) 0.0188(5) Uani 1 1 d . . . . .
C5 C 0.75500(14) 0.6480(3) 0.21324(11) 0.0170(4) Uani 1 1 d . . . . .
C6 C 0.74129(17) 0.8452(3) 0.30912(13) 0.0275(6) Uani 1 1 d . . . . .
H6A H 0.6914 0.8090 0.3109 0.041 Uiso 1 1 calc GR . . . .
H6B H 0.7414 0.9485 0.2953 0.041 Uiso 1 1 calc GR . . . .
H6C H 0.7634 0.8376 0.3518 0.041 Uiso 1 1 calc GR . . . .
C7 C 0.91414(17) 0.8453(3) 0.29571(15) 0.0308(6) Uani 1 1 d . . . . .
H7A H 0.9017 0.8348 0.3412 0.046 Uiso 1 1 calc GR . . . .
H7B H 0.9102 0.9492 0.2832 0.046 Uiso 1 1 calc GR . . . .
H7C H 0.9638 0.8113 0.2888 0.046 Uiso 1 1 calc GR . . . .
C8 C 0.95856(17) 0.6304(3) 0.17615(16) 0.0355(7) Uani 1 1 d . . . . .
H8A H 0.9937 0.6370 0.2112 0.053 Uiso 1 1 calc GR . . . .
H8B H 0.9687 0.7074 0.1444 0.053 Uiso 1 1 calc GR . . . .
H8C H 0.9621 0.5333 0.1558 0.053 Uiso 1 1 calc GR . . . .
C9 C 0.8120(2) 0.4872(3) 0.11849(13) 0.0324(7) Uani 1 1 d . . . . .
H9A H 0.8527 0.4183 0.1203 0.049 Uiso 1 1 calc GR . . . .
H9B H 0.8144 0.5445 0.0787 0.049 Uiso 1 1 calc GR . . . .
H9C H 0.7665 0.4319 0.1197 0.049 Uiso 1 1 calc GR . . . .
C10 C 0.67454(16) 0.6140(3) 0.20414(13) 0.0257(5) Uani 1 1 d . . . . .
H10A H 0.6507 0.6097 0.2466 0.031 Uiso 1 1 calc R . . . .
H10B H 0.6692 0.5162 0.1835 0.031 Uiso 1 1 calc R . . . .
C11 C 0.63661(16) 0.7333(3) 0.16193(14) 0.0289(6) Uani 1 1 d . . . . .
H11A H 0.6583 0.7320 0.1185 0.035 Uiso 1 1 calc R . . . .
H11B H 0.6457 0.8318 0.1808 0.035 Uiso 1 1 calc R . . . .
C12 C 0.55287(18) 0.7092(4) 0.15579(17) 0.0404(8) Uani 1 1 d . . . . .
H12A H 0.5333 0.7836 0.1256 0.048 Uiso 1 1 calc R . . . .
H12B H 0.5442 0.6107 0.1368 0.048 Uiso 1 1 calc R . . . .
C13 C 0.51045(18) 0.7199(4) 0.21936(16) 0.0383(7) Uani 1 1 d . . . . .
H13A H 0.5250 0.8115 0.2419 0.046 Uiso 1 1 calc R . . . .
H13B H 0.5241 0.6355 0.2470 0.046 Uiso 1 1 calc R . . . .
C14 C 0.4274(2) 0.7203(6) 0.2109(2) 0.0606(12) Uani 1 1 d . . . . .
H14A H 0.4130 0.8134 0.1895 0.073 Uiso 1 1 calc R . . . .
H14B H 0.4137 0.6380 0.1821 0.073 Uiso 1 1 calc R . . . .
C15 C 0.3850(2) 0.7057(4) 0.2731(2) 0.0556(10) Uani 1 1 d . . . . .
H15A H 0.3332 0.7163 0.2642 0.083 Uiso 1 1 calc GR . . . .
H15B H 0.4004 0.7828 0.3031 0.083 Uiso 1 1 calc GR . . . .
H15C H 0.3942 0.6085 0.2921 0.083 Uiso 1 1 calc GR . . . .
C16 C 0.84269(13) 0.2147(2) 0.47057(11) 0.0148(4) Uani 1 1 d . . . . .
C17 C 0.88896(14) 0.3014(3) 0.51427(11) 0.0181(5) Uani 1 1 d . . . . .
C18 C 0.84211(17) 0.3913(3) 0.55490(11) 0.0230(6) Uani 1 1 d . . . . .
C19 C 0.76694(16) 0.3637(3) 0.53539(12) 0.0228(5) Uani 1 1 d . . . . .
C20 C 0.76740(14) 0.2510(3) 0.48444(12) 0.0177(5) Uani 1 1 d . . . . .
C21 C 0.86832(16) 0.1029(3) 0.42105(12) 0.0216(5) Uani 1 1 d . . . . .
H21A H 0.8400 0.1141 0.3816 0.032 Uiso 1 1 calc GR . . . .
H21B H 0.8619 0.0029 0.4380 0.032 Uiso 1 1 calc GR . . . .
H21C H 0.9196 0.1198 0.4117 0.032 Uiso 1 1 calc GR . . . .
C22 C 0.97116(16) 0.2899(3) 0.51703(14) 0.0280(6) Uani 1 1 d . . . . .
H22A H 0.9908 0.2920 0.4734 0.042 Uiso 1 1 calc GR . . . .
H22B H 0.9849 0.1971 0.5379 0.042 Uiso 1 1 calc GR . . . .
H22C H 0.9907 0.3731 0.5416 0.042 Uiso 1 1 calc GR . . . .
C23 C 0.8667(2) 0.4937(3) 0.60909(13) 0.0357(8) Uani 1 1 d . . . . .
H23A H 0.9182 0.5162 0.6040 0.054 Uiso 1 1 calc GR . . . .
H23B H 0.8589 0.4449 0.6505 0.054 Uiso 1 1 calc GR . . . .
H23C H 0.8386 0.5854 0.6075 0.054 Uiso 1 1 calc GR . . . .
C24 C 0.7003(2) 0.4333(3) 0.56667(17) 0.0425(9) Uani 1 1 d . . . . .
H24A H 0.7092 0.5385 0.5742 0.064 Uiso 1 1 calc GR . . . .
H24B H 0.6905 0.3843 0.6077 0.064 Uiso 1 1 calc GR . . . .
H24C H 0.6584 0.4217 0.5382 0.064 Uiso 1 1 calc GR . . . .
C25 C 0.70149(15) 0.1845(3) 0.45114(14) 0.0255(5) Uani 1 1 d . . . . .
H25A H 0.7131 0.1664 0.4054 0.031 Uiso 1 1 calc R . . . .
H25B H 0.6610 0.2558 0.4529 0.031 Uiso 1 1 calc R . . . .
C26 C 0.67736(16) 0.0362(3) 0.48307(14) 0.0259(5) Uani 1 1 d . . . . .
H26A H 0.7187 -0.0332 0.4837 0.031 Uiso 1 1 calc R . . . .
H26B H 0.6629 0.0553 0.5280 0.031 Uiso 1 1 calc R . . . .
C27 C 0.61268(17) -0.0362(3) 0.44625(15) 0.0314(6) Uani 1 1 d . . . . .
H27C H 0.5738 0.0379 0.4411 0.038 Uiso 0.471(10) 1 calc R . P A 2
H27D H 0.6291 -0.0652 0.4028 0.038 Uiso 0.471(10) 1 calc R . P A 2
H27A H 0.5675 0.0160 0.4578 0.038 Uiso 0.529(10) 1 calc R . P A 1
H27B H 0.6203 -0.0237 0.3995 0.038 Uiso 0.529(10) 1 calc R . P A 1
C28B C 0.5815(7) -0.1733(14) 0.4805(8) 0.065(3) Uani 0.471(10) 1 d . U P A 2
H28A H 0.5702 -0.1460 0.5254 0.078 Uiso 0.471(10) 1 calc R . P A 2
H28B H 0.6195 -0.2503 0.4818 0.078 Uiso 0.471(10) 1 calc R . P A 2
C29B C 0.5051(7) -0.2482(12) 0.4465(7) 0.077(3) Uani 0.471(10) 1 d . U P A 2
H29A H 0.4744 -0.3026 0.4774 0.093 Uiso 0.471(10) 1 calc R . P A 2
H29B H 0.4760 -0.1762 0.4218 0.093 Uiso 0.471(10) 1 calc R . P A 2
C30B C 0.5474(8) -0.3399(16) 0.4080(7) 0.087(4) Uani 0.471(10) 1 d . U P A 2
H30A H 0.5765 -0.2796 0.3788 0.130 Uiso 0.471(10) 1 calc GR . P A 2
H30B H 0.5159 -0.4053 0.3830 0.130 Uiso 0.471(10) 1 calc GR . P A 2
H30C H 0.5794 -0.3993 0.4352 0.130 Uiso 0.471(10) 1 calc GR . P A 2
C29A C 0.5343(5) -0.2597(9) 0.4227(4) 0.0394(18) Uani 0.529(10) 1 d . U P A 1
H29C H 0.4915 -0.2009 0.4353 0.047 Uiso 0.529(10) 1 calc R . P A 1
H29D H 0.5422 -0.2460 0.3761 0.047 Uiso 0.529(10) 1 calc R . P A 1
C30A C 0.5202(5) -0.4275(8) 0.4374(5) 0.061(3) Uani 0.529(10) 1 d . U P A 1
H30D H 0.4798 -0.4628 0.4112 0.091 Uiso 0.529(10) 1 calc GR . P A 1
H30E H 0.5085 -0.4395 0.4829 0.091 Uiso 0.529(10) 1 calc GR . P A 1
H30F H 0.5637 -0.4847 0.4272 0.091 Uiso 0.529(10) 1 calc GR . P A 1
C28A C 0.6037(5) -0.2039(10) 0.4614(3) 0.0325(19) Uani 0.529(10) 1 d . U P A 1
H28C H 0.5968 -0.2191 0.5081 0.039 Uiso 0.529(10) 1 calc R . P A 1
H28D H 0.6473 -0.2592 0.4478 0.039 Uiso 0.529(10) 1 calc R . P A 1

loop_
_atom_site_aniso_label
_atom_site_aniso_U_11
_atom_site_aniso_U_22
_atom_site_aniso_U_33
_atom_site_aniso_U_23
_atom_site_aniso_U_13
_atom_site_aniso_U_12
Rh1 0.01652(9) 0.00970(7) 0.00992(7) -0.00002(5) -0.00131(6) -0.00100(6)
Rh2 0.02110(9) 0.00938(7) 0.01026(7) 0.00037(5) 0.00034(6) -0.00122(6)
Cl1 0.0171(3) 0.0186(2) 0.0128(2) 0.00272(18) -0.00232(19) -0.0025(2)
Cl2 0.0176(3) 0.0246(3) 0.0164(3) 0.0069(2) 0.0004(2) -0.0014(2)
Cl3 0.0443(4) 0.0115(2) 0.0197(3) -0.00200(19) -0.0059(3) 0.0008(2)
Cl4 0.0465(4) 0.0098(2) 0.0198(3) -0.00055(18) 0.0010(3) -0.0003(2)
C1 0.0235(13) 0.0118(10) 0.0165(11) 0.0014(8) 0.0013(9) 0.0017(8)
C2 0.0252(13) 0.0119(10) 0.0194(11) 0.0026(8) -0.0036(9) -0.0031(9)
C3 0.0216(13) 0.0161(10) 0.0191(11) 0.0076(8) 0.0058(9) 0.0047(9)
C4 0.0334(15) 0.0117(9) 0.0114(10) 0.0015(7) -0.0025(9) 0.0030(9)
C5 0.0194(12) 0.0143(10) 0.0172(11) 0.0032(8) -0.0040(9) 0.0000(8)
C6 0.0327(16) 0.0249(13) 0.0247(13) -0.0017(10) 0.0047(11) 0.0103(11)
C7 0.0345(17) 0.0145(11) 0.0433(17) -0.0014(11) -0.0130(13) -0.0054(10)
C8 0.0290(17) 0.0299(15) 0.0477(19) 0.0144(13) 0.0160(13) 0.0099(12)
C9 0.055(2) 0.0262(13) 0.0161(12) -0.0037(10) -0.0080(12) 0.0076(13)
C10 0.0228(14) 0.0227(12) 0.0315(14) 0.0067(10) -0.0060(11) -0.0045(10)
C11 0.0241(15) 0.0342(15) 0.0286(14) 0.0067(11) -0.0051(11) 0.0025(11)
C12 0.0300(18) 0.052(2) 0.0392(18) 0.0037(15) -0.0121(14) 0.0051(14)
C13 0.0300(18) 0.0459(18) 0.0389(18) 0.0034(14) -0.0068(13) 0.0058(13)
C14 0.031(2) 0.095(3) 0.056(2) -0.008(2) -0.0075(18) 0.011(2)
C15 0.032(2) 0.052(2) 0.083(3) -0.007(2) 0.0060(19) 0.0030(16)
C16 0.0212(12) 0.0098(9) 0.0133(10) 0.0026(7) 0.0009(8) -0.0010(8)
C17 0.0250(13) 0.0142(10) 0.0151(11) 0.0057(8) -0.0038(9) -0.0051(9)
C18 0.0443(17) 0.0139(10) 0.0109(10) 0.0009(8) -0.0001(10) -0.0066(10)
C19 0.0359(16) 0.0165(11) 0.0160(11) 0.0032(9) 0.0087(10) 0.0021(10)
C20 0.0220(13) 0.0127(10) 0.0184(11) 0.0036(8) 0.0000(9) -0.0037(8)
C21 0.0296(14) 0.0132(10) 0.0219(12) -0.0015(9) 0.0024(10) -0.0001(9)
C22 0.0260(15) 0.0285(14) 0.0294(14) 0.0085(11) -0.0095(11) -0.0065(11)
C23 0.071(2) 0.0217(13) 0.0148(12) -0.0030(10) -0.0039(13) -0.0085(13)
C24 0.057(2) 0.0292(15) 0.0418(18) 0.0033(13) 0.0270(16) 0.0112(14)
C25 0.0228(14) 0.0228(12) 0.0308(14) 0.0076(10) -0.0041(11) -0.0037(10)
C26 0.0239(14) 0.0242(12) 0.0296(13) 0.0060(10) -0.0026(11) -0.0073(11)
C27 0.0279(16) 0.0340(15) 0.0322(15) 0.0033(12) -0.0048(12) -0.0094(12)
C28B 0.045(6) 0.048(6) 0.102(9) 0.044(6) -0.014(6) -0.017(5)
C29B 0.077(7) 0.050(5) 0.105(8) 0.031(5) 0.035(5) -0.002(5)
C30B 0.094(9) 0.076(7) 0.089(8) 0.025(6) 0.037(6) 0.016(6)
C29A 0.038(4) 0.036(3) 0.044(4) -0.002(3) 0.003(3) -0.022(3)
C30A 0.054(5) 0.036(4) 0.093(7) 0.002(3) -0.008(4) -0.022(3)
C28A 0.038(4) 0.045(4) 0.015(3) -0.004(2) 0.007(2) -0.028(3)

loop_
_atom_type_symbol
_atom_type_description
_atom_type_scat_dispersion_real
_atom_type_scat_dispersion_imag
_atom_type_scat_source
C C 0.0033 0.0016 'International Tables Vol C Tables 4.2.6.8 and 6.1.1.4'
H H 0.0000 0.0000 'International Tables Vol C Tables 4.2.6.8 and 6.1.1.4'
Cl Cl 0.1484 0.1585 'International Tables Vol C Tables 4.2.6.8 and 6.1.1.4'
Rh Rh -1.1178 0.9187 'International Tables Vol C Tables 4.2.6.8 and 6.1.1.4'

loop_
_exptl_crystal_face_index_h
_exptl_crystal_face_index_k
_exptl_crystal_face_index_l
_exptl_crystal_face_perp_dist
_exptl_oxdiff_crystal_face_indexfrac_h
_exptl_oxdiff_crystal_face_indexfrac_k
_exptl_oxdiff_crystal_face_indexfrac_l
_exptl_oxdiff_crystal_face_x
_exptl_oxdiff_crystal_face_y
_exptl_oxdiff_crystal_face_z
-1 -5 4 0.1482 -0.9999 -5.0000 4.0001 0.0413 0.1903 0.3775
-5 -4 2 0.1509 -5.0000 -4.0000 2.0004 0.0014 0.0055 0.3811
-3 1 -5 0.1177 -3.0000 1.0000 -4.9996 0.0604 -0.2133 -0.0353
-5 5 2 0.1189 -5.0000 5.0001 1.9998 -0.3041 -0.2512 -0.2174
5 0 2 0.0852 5.0000 -0.0000 1.9997 0.0215 0.1858 -0.0907
5 2 0 0.1224 5.0000 2.0000 -0.0004 0.0100 0.0902 -0.2359
5 0 -2 0.0970 5.0000 -0.0000 -2.0001 0.1344 0.1086 -0.1151
-1 -2 -5 0.1414 -1.0000 -2.0000 -4.9996 0.1934 -0.0689 0.1230
1 0 -5 0.0934 1.0000 -0.0000 -4.9998 0.1567 -0.0670 -0.0511
-4 0 -5 0.1097 -4.0000 -0.0000 -4.9995 0.0788 -0.2142 0.0517
-5 3 -4 0.1096 -5.0000 3.0000 -3.9997 -0.0669 -0.3100 -0.1211
-5 0 -1 0.1085 -5.0000 0.0000 -0.9997 -0.0497 -0.1665 0.0968
-4 5 2 0.1155 -4.0000 5.0001 1.9998 -0.2885 -0.2218 -0.2379
1 -5 -1 0.1528 1.0000 -5.0001 -0.9997 0.2135 0.1528 0.3058
-5 0 2 0.1029 -5.0000 0.0000 2.0001 -0.1344 -0.1086 0.1151
-2 0 5 0.0674 -2.0000 0.0000 4.9998 -0.1723 0.0376 0.0717
-2 0 -5 0.0837 -2.0000 -0.0000 -4.9996 0.1099 -0.1554 0.0106

loop_
_geom_angle_atom_site_label_1
_geom_angle_atom_site_label_2
_geom_angle_atom_site_label_3
_geom_angle
Cl2 Rh1 Cl1 83.286(19)
Cl3 Rh1 Cl1 88.79(2)
Cl3 Rh1 Cl2 91.76(2)
C1 Rh1 Cl1 118.77(7)
C1 Rh1 Cl2 91.00(7)
C1 Rh1 Cl3 152.44(7)
C2 Rh1 Cl1 95.30(7)
C2 Rh1 Cl2 119.75(7)
C2 Rh1 Cl3 148.48(7)
C2 Rh1 C1 38.28(9)
C3 Rh1 Cl1 106.41(7)
C3 Rh1 Cl2 156.42(7)
C3 Rh1 Cl3 109.57(7)
C3 Rh1 C1 65.45(9)
C3 Rh1 C2 39.44(9)
C3 Rh1 C4 39.23(10)
C4 Rh1 Cl1 143.55(8)
C4 Rh1 Cl2 132.93(8)
C4 Rh1 Cl3 93.27(6)
C4 Rh1 C1 65.39(9)
C4 Rh1 C2 65.48(9)
C5 Rh1 Cl1 158.36(6)
C5 Rh1 Cl2 96.80(7)
C5 Rh1 Cl3 112.82(6)
C5 Rh1 C1 39.66(9)
C5 Rh1 C2 65.77(9)
C5 Rh1 C3 66.19(10)
C5 Rh1 C4 39.15(9)
Cl2 Rh2 Cl1 83.068(19)
Cl4 Rh2 Cl1 90.82(2)
Cl4 Rh2 Cl2 91.32(2)
C16 Rh2 Cl1 97.53(6)
C16 Rh2 Cl2 109.91(6)
C16 Rh2 Cl4 157.91(6)
C16 Rh2 C17 39.30(8)
C16 Rh2 C18 65.63(9)
C17 Rh2 Cl1 97.40(7)
C17 Rh2 Cl2 149.16(6)
C17 Rh2 Cl4 119.45(6)
C18 Rh2 Cl1 129.07(8)
C18 Rh2 Cl2 147.39(8)
C18 Rh2 Cl4 93.28(6)
C18 Rh2 C17 38.81(10)
C19 Rh2 Cl1 162.37(7)
C19 Rh2 Cl2 108.11(8)
C19 Rh2 Cl4 102.23(7)
C19 Rh2 C16 66.15(9)
C19 Rh2 C17 65.92(10)
C19 Rh2 C18 39.46(11)
C19 Rh2 C20 39.71(9)
C20 Rh2 Cl1 129.60(7)
C20 Rh2 Cl2 90.24(7)
C20 Rh2 Cl4 139.39(7)
C20 Rh2 C16 38.98(9)
C20 Rh2 C17 65.63(9)
C20 Rh2 C18 65.87(9)
Rh1 Cl1 Rh2 96.38(2)
Rh2 Cl2 Rh1 97.20(2)
C2 C1 Rh1 70.72(13)
C2 C1 C5 108.2(2)
C2 C1 C6 125.2(2)
C5 C1 Rh1 68.75(12)
C5 C1 C6 126.7(2)
C6 C1 Rh1 126.67(17)
C1 C2 Rh1 71.00(13)
C1 C2 C3 108.4(2)
C1 C2 C7 125.4(2)
C3 C2 Rh1 69.56(13)
C3 C2 C7 126.2(3)
C7 C2 Rh1 126.13(17)
C2 C3 Rh1 70.99(13)
C2 C3 C8 125.6(3)
C4 C3 Rh1 70.90(13)
C4 C3 C2 107.5(2)
C4 C3 C8 126.4(2)
C8 C3 Rh1 129.41(17)
C3 C4 Rh1 69.86(13)
C3 C4 C9 124.5(3)
C5 C4 Rh1 69.32(13)
C5 C4 C3 108.2(2)
C5 C4 C9 127.3(3)
C9 C4 Rh1 126.28(16)
C1 C5 Rh1 71.59(13)
C1 C5 C10 124.8(2)
C4 C5 Rh1 71.53(13)
C4 C5 C1 107.7(2)
C4 C5 C10 127.5(2)
C10 C5 Rh1 124.35(16)
C1 C6 H6A 109.5
C1 C6 H6B 109.5
C1 C6 H6C 109.5
H6A C6 H6B 109.5
H6A C6 H6C 109.5
H6B C6 H6C 109.5
C2 C7 H7A 109.5
C2 C7 H7B 109.5
C2 C7 H7C 109.5
H7A C7 H7B 109.5
H7A C7 H7C 109.5
H7B C7 H7C 109.5
C3 C8 H8A 109.5
C3 C8 H8B 109.5
C3 C8 H8C 109.5
H8A C8 H8B 109.5
H8A C8 H8C 109.5
H8B C8 H8C 109.5
C4 C9 H9A 109.5
C4 C9 H9B 109.5
C4 C9 H9C 109.5
H9A C9 H9B 109.5
H9A C9 H9C 109.5
H9B C9 H9C 109.5
C5 C10 H10A 109.3
C5 C10 H10B 109.3
C5 C10 C11 111.5(2)
H10A C10 H10B 108.0
C11 C10 H10A 109.3
C11 C10 H10B 109.3
C10 C11 H11A 108.9
C10 C11 H11B 108.9
C10 C11 C12 113.1(2)
H11A C11 H11B 107.8
C12 C11 H11A 108.9
C12 C11 H11B 108.9
C11 C12 H12A 108.5
C11 C12 H12B 108.5
H12A C12 H12B 107.5
C13 C12 C11 115.1(3)
C13 C12 H12A 108.5
C13 C12 H12B 108.5
C12 C13 H13A 108.7
C12 C13 H13B 108.7
C12 C13 C14 114.1(3)
H13A C13 H13B 107.6
C14 C13 H13A 108.7
C14 C13 H13B 108.7
C13 C14 H14A 108.6
C13 C14 H14B 108.6
H14A C14 H14B 107.6
C15 C14 C13 114.5(3)
C15 C14 H14A 108.6
C15 C14 H14B 108.6
C14 C15 H15A 109.5
C14 C15 H15B 109.5
C14 C15 H15C 109.5
H15A C15 H15B 109.5
H15A C15 H15C 109.5
H15B C15 H15C 109.5
C17 C16 Rh2 70.69(12)
C17 C16 C21 126.3(2)
C20 C16 Rh2 70.36(13)
C20 C16 C17 108.1(2)
C20 C16 C21 125.6(2)
C21 C16 Rh2 126.10(16)
C16 C17 Rh2 70.02(13)
C16 C17 C22 124.4(2)
C18 C17 Rh2 70.56(14)
C18 C17 C16 108.1(2)
C18 C17 C22 127.5(2)
C22 C17 Rh2 127.23(17)
C17 C18 Rh2 70.63(13)
C17 C18 C19 107.8(2)
C17 C18 C23 126.2(3)
C19 C18 Rh2 68.62(14)
C19 C18 C23 126.0(3)
C23 C18 Rh2 127.19(17)
C18 C19 Rh2 71.92(14)
C18 C19 C20 108.1(2)
C18 C19 C24 125.0(3)
C20 C19 Rh2 71.35(13)
C20 C19 C24 126.7(3)
C24 C19 Rh2 125.73(19)
C16 C20 Rh2 70.66(13)
C16 C20 C19 107.8(2)
C16 C20 C25 125.6(2)
C19 C20 Rh2 68.94(13)
C19 C20 C25 126.6(2)
C25 C20 Rh2 125.33(17)
C16 C21 H21A 109.5
C16 C21 H21B 109.5
C16 C21 H21C 109.5
H21A C21 H21B 109.5
H21A C21 H21C 109.5
H21B C21 H21C 109.5
C17 C22 H22A 109.5
C17 C22 H22B 109.5
C17 C22 H22C 109.5
H22A C22 H22B 109.5
H22A C22 H22C 109.5
H22B C22 H22C 109.5
C18 C23 H23A 109.5
C18 C23 H23B 109.5
C18 C23 H23C 109.5
H23A C23 H23B 109.5
H23A C23 H23C 109.5
H23B C23 H23C 109.5
C19 C24 H24A 109.5
C19 C24 H24B 109.5
C19 C24 H24C 109.5
H24A C24 H24B 109.5
H24A C24 H24C 109.5
H24B C24 H24C 109.5
C20 C25 H25A 109.2
C20 C25 H25B 109.2
C20 C25 C26 112.0(2)
H25A C25 H25B 107.9
C26 C25 H25A 109.2
C26 C25 H25B 109.2
C25 C26 H26A 109.3
C25 C26 H26B 109.3
H26A C26 H26B 107.9
C27 C26 C25 111.7(2)
C27 C26 H26A 109.3
C27 C26 H26B 109.3
C26 C27 H27C 108.9
C26 C27 H27D 108.9
C26 C27 H27A 109.0
C26 C27 H27B 109.0
H27C C27 H27D 107.7
H27A C27 H27B 107.8
C28B C27 C26 113.3(5)
C28B C27 H27C 108.9
C28B C27 H27D 108.9
C28A C27 C26 112.9(4)
C28A C27 H27A 109.0
C28A C27 H27B 109.0
C27 C28B H28A 108.4
C27 C28B H28B 108.4
C27 C28B C29B 115.7(8)
H28A C28B H28B 107.4
C29B C28B H28A 108.4
C29B C28B H28B 108.4
C28B C29B H29A 113.5
C28B C29B H29B 113.5
H29A C29B H29B 110.8
C30B C29B C28B 90.7(11)
C30B C29B H29A 113.5
C30B C29B H29B 113.5
C29B C30B H30A 109.5
C29B C30B H30B 109.5
C29B C30B H30C 109.5
H30A C30B H30B 109.5
H30A C30B H30C 109.5
H30B C30B H30C 109.5
H29C C29A H29D 108.2
C30A C29A H29C 109.7
C30A C29A H29D 109.7
C30A C29A C28A 109.9(7)
C28A C29A H29C 109.7
C28A C29A H29D 109.7
C29A C30A H30D 109.5
C29A C30A H30E 109.5
C29A C30A H30F 109.5
H30D C30A H30E 109.5
H30D C30A H30F 109.5
H30E C30A H30F 109.5
C27 C28A C29A 106.9(7)
C27 C28A H28C 110.3
C27 C28A H28D 110.3
C29A C28A H28C 110.3
C29A C28A H28D 110.3
H28C C28A H28D 108.6

loop_
_geom_bond_atom_site_label_1
_geom_bond_atom_site_label_2
_geom_bond_distance
Rh1 Cl1 2.4612(6)
Rh1 Cl2 2.4569(6)
Rh1 Cl3 2.4019(6)
Rh1 C1 2.156(2)
Rh1 C2 2.152(2)
Rh1 C3 2.133(2)
Rh1 C4 2.147(2)
Rh1 C5 2.117(2)
Rh2 Cl1 2.4778(6)
Rh2 Cl2 2.4508(6)
Rh2 Cl4 2.4022(6)
Rh2 C16 2.145(2)
Rh2 C17 2.154(2)
Rh2 C18 2.153(2)
Rh2 C19 2.109(2)
Rh2 C20 2.141(2)
C1 C2 1.412(4)
C1 C5 1.450(3)
C1 C6 1.502(3)
C2 C3 1.446(3)
C2 C7 1.496(3)
C3 C4 1.437(4)
C3 C8 1.492(4)
C4 C5 1.429(3)
C4 C9 1.491(3)
C5 C10 1.500(4)
C6 H6A 0.9600
C6 H6B 0.9600
C6 H6C 0.9600
C7 H7A 0.9600
C7 H7B 0.9600
C7 H7C 0.9600
C8 H8A 0.9600
C8 H8B 0.9600
C8 H8C 0.9600
C9 H9A 0.9600
C9 H9B 0.9600
C9 H9C 0.9600
C10 H10A 0.9700
C10 H10B 0.9700
C10 C11 1.528(4)
C11 H11A 0.9700
C11 H11B 0.9700
C11 C12 1.537(4)
C12 H12A 0.9700
C12 H12B 0.9700
C12 C13 1.512(5)
C13 H13A 0.9700
C13 H13B 0.9700
C13 C14 1.515(5)
C14 H14A 0.9700
C14 H14B 0.9700
C14 C15 1.490(6)
C15 H15A 0.9600
C15 H15B 0.9600
C15 H15C 0.9600
C16 C17 1.445(3)
C16 C20 1.430(3)
C16 C21 1.491(3)
C17 C18 1.431(4)
C17 C22 1.493(4)
C18 C19 1.439(4)
C18 C23 1.499(3)
C19 C20 1.444(3)
C19 C24 1.500(4)
C20 C25 1.495(3)
C21 H21A 0.9600
C21 H21B 0.9600
C21 H21C 0.9600
C22 H22A 0.9600
C22 H22B 0.9600
C22 H22C 0.9600
C23 H23A 0.9600
C23 H23B 0.9600
C23 H23C 0.9600
C24 H24A 0.9600
C24 H24B 0.9600
C24 H24C 0.9600
C25 H25A 0.9700
C25 H25B 0.9700
C25 C26 1.533(3)
C26 H26A 0.9700
C26 H26B 0.9700
C26 C27 1.533(4)
C27 H27C 0.9700
C27 H27D 0.9700
C27 H27A 0.9700
C27 H27B 0.9700
C27 C28B 1.513(11)
C27 C28A 1.530(10)
C28B H28A 0.9700
C28B H28B 0.9700
C28B C29B 1.685(17)
C29B H29A 0.9700
C29B H29B 0.9700
C29B C30B 1.366(17)
C30B H30A 0.9600
C30B H30B 0.9600
C30B H30C 0.9600
C29A H29C 0.9700
C29A H29D 0.9700
C29A C30A 1.540(10)
C29A C28A 1.565(10)
C30A H30D 0.9600
C30A H30E 0.9600
C30A H30F 0.9600
C28A H28C 0.9700
C28A H28D 0.9700

loop_
_geom_torsion_atom_site_label_1
_geom_torsion_atom_site_label_2
_geom_torsion_atom_site_label_3
_geom_torsion_atom_site_label_4
_geom_torsion
Rh1 C1 C2 C3 59.76(16)
Rh1 C1 C2 C7 -121.3(2)
Rh1 C1 C5 C4 -62.85(15)
Rh1 C1 C5 C10 119.5(2)
Rh1 C2 C3 C4 61.87(15)
Rh1 C2 C3 C8 -125.4(2)
Rh1 C3 C4 C5 58.93(15)
Rh1 C3 C4 C9 -120.8(2)
Rh1 C4 C5 C1 62.88(15)
Rh1 C4 C5 C10 -119.6(2)
Rh1 C5 C10 C11 172.78(18)
Rh2 C16 C17 C18 60.55(15)
Rh2 C16 C17 C22 -122.1(2)
Rh2 C16 C20 C19 -59.18(15)
Rh2 C16 C20 C25 120.2(2)
Rh2 C17 C18 C19 58.73(16)
Rh2 C17 C18 C23 -122.5(2)
Rh2 C18 C19 C20 62.55(16)
Rh2 C18 C19 C24 -121.4(3)
Rh2 C19 C20 C16 60.26(16)
Rh2 C19 C20 C25 -119.1(2)
Rh2 C20 C25 C26 176.32(19)
C1 C2 C3 Rh1 -60.65(17)
C1 C2 C3 C4 1.2(3)
C1 C2 C3 C8 173.9(2)
C1 C5 C10 C11 82.2(3)
C2 C1 C5 Rh1 59.97(17)
C2 C1 C5 C4 -2.9(3)
C2 C1 C5 C10 179.5(2)
C2 C3 C4 Rh1 -61.93(15)
C2 C3 C4 C5 -3.0(2)
C2 C3 C4 C9 177.2(2)
C3 C4 C5 Rh1 -59.26(15)
C3 C4 C5 C1 3.6(2)
C3 C4 C5 C10 -178.8(2)
C4 C5 C10 C11 -94.9(3)
C5 C1 C2 Rh1 -58.74(16)
C5 C1 C2 C3 1.0(3)
C5 C1 C2 C7 179.9(2)
C5 C10 C11 C12 -175.6(3)
C6 C1 C2 Rh1 121.8(2)
C6 C1 C2 C3 -178.4(2)
C6 C1 C2 C7 0.5(4)
C6 C1 C5 Rh1 -120.6(2)
C6 C1 C5 C4 176.5(2)
C6 C1 C5 C10 -1.1(4)
C7 C2 C3 Rh1 120.5(2)
C7 C2 C3 C4 -177.7(2)
C7 C2 C3 C8 -4.9(4)
C8 C3 C4 Rh1 125.4(2)
C8 C3 C4 C5 -175.7(2)
C8 C3 C4 C9 4.6(4)
C9 C4 C5 Rh1 120.5(2)
C9 C4 C5 C1 -176.6(2)
C9 C4 C5 C10 0.9(4)
C10 C11 C12 C13 63.0(4)
C11 C12 C13 C14 170.9(3)
C12 C13 C14 C15 170.6(3)
C16 C17 C18 Rh2 -60.21(15)
C16 C17 C18 C19 -1.5(3)
C16 C17 C18 C23 177.3(2)
C16 C20 C25 C26 85.8(3)
C17 C16 C20 Rh2 60.93(15)
C17 C16 C20 C19 1.7(2)
C17 C16 C20 C25 -178.9(2)
C17 C18 C19 Rh2 -60.00(16)
C17 C18 C19 C20 2.6(3)
C17 C18 C19 C24 178.6(2)
C18 C19 C20 Rh2 -62.92(16)
C18 C19 C20 C16 -2.7(3)
C18 C19 C20 C25 178.0(2)
C19 C20 C25 C26 -94.9(3)
C20 C16 C17 Rh2 -60.72(15)
C20 C16 C17 C18 -0.2(2)
C20 C16 C17 C22 177.2(2)
C20 C25 C26 C27 -176.6(2)
C21 C16 C17 Rh2 121.2(2)
C21 C16 C17 C18 -178.3(2)
C21 C16 C17 C22 -0.9(4)
C21 C16 C20 Rh2 -120.9(2)
C21 C16 C20 C19 179.9(2)
C21 C16 C20 C25 -0.8(4)
C22 C17 C18 Rh2 122.5(2)
C22 C17 C18 C19 -178.7(2)
C22 C17 C18 C23 0.1(4)
C23 C18 C19 Rh2 121.2(2)
C23 C18 C19 C20 -176.3(2)
C23 C18 C19 C24 -0.2(4)
C24 C19 C20 Rh2 121.1(3)
C24 C19 C20 C16 -178.6(2)
C24 C19 C20 C25 2.1(4)
C25 C26 C27 C28B -173.4(7)
C25 C26 C27 C28A 160.9(4)
C26 C27 C28B C29B 174.3(8)
C26 C27 C28A C29A 177.9(5)
C27 C28B C29B C30B 89.9(13)
C30A C29A C28A C27 -178.2(7)

loop_
_twin_individual_id
_twin_individual_mass_fraction_refined
1 0.9078(4)
2 0.0922(4)
